data_2103140
loop_
_publ_author_name
'Helmholdt, Robert B.'
'Peschar, Ren\'e'
'Schenk, Henk'

_publ_section_title
;
 Structure of C~15~-, C~17~- and C~19~-mono-acid \b-triacylglycerols
;
_journal_issue 1
_journal_name_full 'Acta Crystallographica Section B'
_journal_page_first 134
_journal_page_last 139
_journal_paper_doi 10.1107/S0108768101016330
_journal_volume 58
_journal_year 2002
_chemical_formula_sum 'C48 H92 O6'
_chemical_formula_weight 765.26
_chemical_name_systematic
;
 \b-1,2,3-tris(pentadecanoyl)glycerol
;
_space_group_IT_number 2
_symmetry_cell_setting triclinic
_symmetry_space_group_name_Hall '-P 1'
_symmetry_space_group_name_H-M 'P -1'
_cell_angle_alpha 72.3590(10)
_cell_angle_beta 100.2110(10)
_cell_angle_gamma 121.1250(10)
_cell_formula_units_Z 2
_cell_length_a 11.89979(8)
_cell_length_b 46.3879(4)
_cell_length_c 5.43998(3)
_cell_measurement_temperature 243
_cell_volume 2448.94(4)
_computing_cell_refinement MRIA
_computing_data_reduction MRIA
_computing_molecular_graphics PLATON
_computing_structure_refinement MRIA
_computing_structure_solution MRIA
_diffrn_ambient_temperature 243
_diffrn_measurement_device_type 'ESRF BM16'
_diffrn_radiation_monochromator Si(111)
_diffrn_radiation_type synchrotron
_diffrn_radiation_wavelength .850047
_exptl_crystal_density_diffrn 1.038
_refine_ls_extinction_method none
_refine_ls_goodness_of_fit_all 6.0
_refine_ls_hydrogen_treatment noref
_refine_ls_number_parameters 492
_refine_ls_number_restraints 427
_refine_ls_R_factor_all Inet
_cod_data_source_file av0044.cif
_cod_data_source_block C15C15C15
_cod_original_sg_symbol_Hall -p_1
_cod_original_sg_symbol_H-M P_-1
_cod_database_code 2103140

loop_
_symmetry_equiv_pos_site_id
_symmetry_equiv_pos_as_xyz
1 x,y,z
2 -x,-y,-z

loop_
_atom_site_label
_atom_site_fract_x
_atom_site_fract_y
_atom_site_fract_z
_atom_site_U_iso_or_equiv
_atom_site_adp_type
_atom_site_occupancy
O1a .3373(8) .45589(13) .6001(12) .0368(13) Uiso 1.00000
O2a .3044(9) .41872(17) .9855(11) .03680 Uiso 1.00000
O1b .3488(7) .53113(13) .6970(12) .03680 Uiso 1.00000
O2b .3789(9) .57165(17) .3250(11) .03680 Uiso 1.00000
O1c .1095(5) .47091(17) .7127(12) .03680 Uiso 1.00000
O2c -.0629(7) .45956(18) .4485(12) .03680 Uiso 1.00000
C1 .3733(7) .48299(16) .7282(15) .0313(4) Uiso 1.00000
C2 .3296(6) .50730(14) .5561(14) .03130 Uiso 1.00000
C3 .1836(5) .48963(18) .4727(13) .03130 Uiso 1.00000
C1a .2971(14) .42360(16) .7569(14) .03130 Uiso 1.00000
C2a .2569(8) .39734(14) .6106(14) .03130 Uiso 1.00000
C3a .2755(8) .36628(15) .7660(14) .03130 Uiso 1.00000
C4a .2399(8) .34040(14) .6048(14) .03130 Uiso 1.00000
C5a .2530(8) .30929(15) .7491(14) .03130 Uiso 1.00000
C6a .1937(8) .27972(14) .6181(15) .03130 Uiso 1.00000
C7a .2354(8) .25223(15) .7390(15) .03130 Uiso 1.00000
C8a .1669(8) .22178(15) .6169(15) .03130 Uiso 1.00000
C9a .2045(8) .19389(15) .7306(14) .03130 Uiso 1.00000
C10a .1578(8) .16587(15) .5916(14) .03130 Uiso 1.00000
C11a .1919(7) .13748(14) .7240(15) .03130 Uiso 1.00000
C12a .1189(8) .10537(14) .6180(14) .03130 Uiso 1.00000
C13a .1505(8) .07657(14) .7736(15) .03130 Uiso 1.00000
C14a .1095(8) .04940(15) .6278(15) .03130 Uiso 1.00000
C15a .1545(8) .02306(17) .7535(15) .03130 Uiso 1.00000
C1b .3906(13) .56442(17) .5608(14) .03130 Uiso 1.00000
C2b .4180(8) .58727(15) .7254(13) .03130 Uiso 1.00000
C3b .3935(8) .61767(15) .5751(14) .03130 Uiso 1.00000
C4b .4292(8) .64404(15) .7194(14) .03130 Uiso 1.00000
C5b .3992(8) .67338(15) .5850(14) .03130 Uiso 1.00000
C6b .4618(8) .70144(15) .7391(14) .03130 Uiso 1.00000
C7b .4556(7) .73377(14) .5904(14) .03130 Uiso 1.00000
C8b .4485(8) .75459(14) .7478(14) .03130 Uiso 1.00000
C9b .4688(8) .78990(14) .5916(14) .03130 Uiso 1.00000
C10b .4879(8) .81409(14) .7436(14) .03130 Uiso 1.00000
C11b .4850(8) .84722(15) .5771(13) .03130 Uiso 1.00000
C12b .5423(8) .87549(14) .7185(14) .03130 Uiso 1.00000
C13b .4953(8) .90171(15) .6158(15) .03130 Uiso 1.00000
C14b .5564(8) .93151(15) .7382(15) .03130 Uiso 1.00000
C15b .5263(8) .96087(16) .6085(17) .03130 Uiso 1.00000
C1c -.0190(7) .4486(2) .6547(12) .03130 Uiso 1.00000
C2c -.0894(7) .43230(15) .9126(13) .03130 Uiso 1.00000
C3c -.0528(8) .40396(15) 1.0738(13) .03130 Uiso 1.00000
C4c -.0944(8) .37681(15) .9310(14) .03130 Uiso 1.00000
C5c -.0586(8) .34816(15) 1.0797(14) .03130 Uiso 1.00000
C6c -.1053(8) .32013(15) .9441(14) .03130 Uiso 1.00000
C7c -.0830(8) .28989(15) 1.0907(14) .03130 Uiso 1.00000
C8c -.1343(8) .26266(15) .9392(14) .03130 Uiso 1.00000
C9c -.1113(8) .23226(15) 1.0681(15) .03130 Uiso 1.00000
C10c -.1688(8) .20363(15) .9344(14) .03130 Uiso 1.00000
C11c -.1441(8) .17349(14) 1.0813(14) .03130 Uiso 1.00000
C12c -.1638(8) .14911(14) .9327(14) .03130 Uiso 1.00000
C13c -.1604(8) .11566(14) 1.0864(14) .03130 Uiso 1.00000
C14c -.2130(8) .08845(15) .9380(14) .03130 Uiso 1.00000
C15c -.1978(8) .05677(16) 1.0628(16) .03130 Uiso 1.00000
H11 .3376(19) .4728(4) .9015(15) .05070 Uiso 1.00000
H12 .4755(9) .4963(3) .741(4) .05070 Uiso 1.00000
H2 .3834(10) .5208(3) .3948(17) .05070 Uiso 1.00000
H31 .1642(12) .4731(4) .370(2) .05070 Uiso 1.00000
H32 .1609(11) .5083(3) .374(3) .05070 Uiso 1.00000
H2a1 .3032(18) .4082(3) .4471(18) .05070 Uiso 1.00000
H2a2 .1569(10) .3874(3) .574(4) .05070 Uiso 1.00000
H3a1 .2213(17) .3542(3) .9208(18) .05070 Uiso 1.00000
H3a2 .3718(11) .3757(3) .817(3) .05070 Uiso 1.00000
H4a1 .2954(17) .3532(3) .4484(19) .05070 Uiso 1.00000
H4a2 .1428(11) .3320(3) .548(3) .05070 Uiso 1.00000
H5a1 .214(2) .2999(3) .9244(16) .05070 Uiso 1.00000
H5a2 .3512(9) .3172(3) .777(4) .05070 Uiso 1.00000
H6a1 .224(2) .2900(3) .4343(14) .05070 Uiso 1.00000
H6a2 .0959(8) .2680(3) .622(4) .05070 Uiso 1.00000
H7a1 .221(2) .2441(3) .9244(14) .05070 Uiso 1.00000
H7a2 .3330(7) .2644(3) .703(4) .05070 Uiso 1.00000
H8a1 .191(2) .2315(3) .4284(15) .05070 Uiso 1.00000
H8a2 .0696(8) .2114(3) .631(4) .05070 Uiso 1.00000
H9a1 .171(2) .1822(3) .9140(15) .05070 Uiso 1.00000
H9a2 .3046(9) .2059(3) .743(4) .05070 Uiso 1.00000
H10a1 .197(2) .1770(3) .4156(16) .05070 Uiso 1.00000
H10a2 .0587(9) .1542(3) .572(4) .05070 Uiso 1.00000
H11a1 .171(2) .1298(3) .9126(14) .05070 Uiso 1.00000
H11a2 .2890(8) .1475(3) .706(4) .05070 Uiso 1.00000
H12a1 .144(2) .1116(3) .4372(14) .05070 Uiso 1.00000
H12a2 .0221(8) .0956(3) .629(4) .05070 Uiso 1.00000
H13a1 .1030(18) .0656(3) .9384(17) .05070 Uiso 1.00000
H13a2 .2482(10) .0880(3) .805(4) .05070 Uiso 1.00000
H14a1 .147(2) .0617(3) .4503(15) .05070 Uiso 1.00000
H14a2 .0108(9) .0366(3) .611(4) .05070 Uiso 1.00000
H15a1 .107(2) .0085(4) .920(2) .05070 Uiso 1.00000
H15a2 .2523(10) .0368(4) .795(5) .05070 Uiso 1.00000
H15a3 .141(2) .0073(4) .647(3) .05070 Uiso 1.00000
H2b1 .5145(11) .5982(3) .776(3) .05070 Uiso 1.00000
H2b2 .3620(17) .5743(3) .878(2) .05070 Uiso 1.00000
H3b1 .2961(10) .6067(3) .527(3) .05070 Uiso 1.00000
H3b2 .4453(18) .6287(3) .4129(18) .05070 Uiso 1.00000
H4b1 .5278(10) .6554(3) .764(4) .05070 Uiso 1.00000
H4b2 .3804(18) .6319(3) .8901(17) .05070 Uiso 1.00000
H5b1 .3005(8) .6629(3) .594(4) .05070 Uiso 1.00000
H5b2 .429(2) .6838(3) .4105(14) .05070 Uiso 1.00000
H6b1 .5569(10) .7076(3) .771(4) .05070 Uiso 1.00000
H6b2 .4146(18) .6911(3) .9032(17) .05070 Uiso 1.00000
H7b1 .3798(14) .7277(3) .464(2) .05070 Uiso 1.00000
H7b2 .5406(13) .7502(3) .488(3) .05070 Uiso 1.00000
H8b1 .5220(15) .7586(3) .884(2) .05070 Uiso 1.00000
H8b2 .3621(13) .7412(3) .832(3) .05070 Uiso 1.00000
H9b1 .3916(14) .7863(3) .468(2) .05070 Uiso 1.00000
H9b2 .5508(14) .8013(3) .485(3) .05070 Uiso 1.00000
H10b1 .5794(12) .8227(3) .829(3) .05070 Uiso 1.00000
H10b2 .4206(15) .8024(3) .876(2) .05070 Uiso 1.00000
H11b1 .3919(10) .8407(3) .529(3) .05070 Uiso 1.00000
H11b2 .5391(17) .8559(3) .4236(19) .05070 Uiso 1.00000
H12b1 .6413(8) .8884(3) .702(4) .05070 Uiso 1.00000
H12b2 .520(2) .8643(3) .9047(14) .05070 Uiso 1.00000
H13b1 .3971(8) .8890(3) .633(4) .05070 Uiso 1.00000
H13b2 .515(2) .9115(3) .4224(15) .05070 Uiso 1.00000
H14b1 .6556(8) .9420(3) .743(4) .05070 Uiso 1.00000
H14b2 .527(2) .9225(3) .9229(15) .05070 Uiso 1.00000
H15b1 .4265(10) .9499(4) .588(5) .05070 Uiso 1.00000
H15b2 .564(2) .9717(5) .430(2) .05070 Uiso 1.00000
H15b3 .559(2) .9793(3) .702(3) .05070 Uiso 1.00000
H2c1 -.1852(8) .4203(4) .883(3) .05070 Uiso 1.00000
H2c2 -.0567(18) .4499(3) 1.011(2) .05070 Uiso 1.00000
H3c1 -.1004(18) .3933(3) 1.2382(17) .05070 Uiso 1.00000
H3c2 .0441(10) .4161(3) 1.100(3) .05070 Uiso 1.00000
H4c1 -.0481(18) .3882(3) .7638(17) .05070 Uiso 1.00000
H4c2 -.1921(10) .3650(3) .905(4) .05070 Uiso 1.00000
H5c1 -.092(2) .3387(3) 1.2548(15) .05070 Uiso 1.00000
H5c2 .0423(9) .3609(3) 1.088(4) .05070 Uiso 1.00000
H6c1 -.0603(18) .3302(3) .7743(17) .05070 Uiso 1.00000
H6c2 -.2041(10) .3100(3) .911(4) .05070 Uiso 1.00000
H7c1 -.1268(19) .2792(3) 1.2581(16) .05070 Uiso 1.00000
H7c2 .0145(10) .2995(3) 1.116(4) .05070 Uiso 1.00000
H8c1 -.0924(19) .2745(3) .7669(16) .05070 Uiso 1.00000
H8c2 -.2330(9) .2531(3) .917(4) .05070 Uiso 1.00000
H9c1 -.146(2) .2220(3) 1.2488(15) .05070 Uiso 1.00000
H9c2 -.0122(9) .2419(3) 1.084(4) .05070 Uiso 1.00000
H10c1 -.130(2) .2127(3) .7614(16) .05070 Uiso 1.00000
H10c2 -.2670(9) .1936(3) .920(4) .05070 Uiso 1.00000
H11c1 -.2045(17) .1605(3) 1.232(2) .05070 Uiso 1.00000
H11c2 -.0500(11) .1846(3) 1.149(3) .05070 Uiso 1.00000
H12c1 -.0974(16) .1614(3) .795(2) .05070 Uiso 1.00000
H12c2 -.2554(12) .1408(3) .845(3) .05070 Uiso 1.00000
H13c1 -.2141(17) .1057(3) 1.2431(19) .05070 Uiso 1.00000
H13c2 -.0665(11) .1225(3) 1.139(3) .05070 Uiso 1.00000
H14c1 -.1699(19) .0996(3) .7653(17) .05070 Uiso 1.00000
H14c2 -.3114(10) .0799(3) .906(4) .05070 Uiso 1.00000
H15c1 -.2616(17) .0417(4) 1.208(3) .05070 Uiso 1.00000
H15c2 -.1042(12) .0653(4) 1.141(4) .05070 Uiso 1.00000
H15c3 -.211(2) .0423(4) .945(3) .05070 Uiso 1.00000

loop_
_atom_type_symbol
_atom_type_description
_atom_type_scat_source
O O 'Int Tables Vol IV Tables 2.2B and 2.3.1'
C C 'Int Tables Vol IV Tables 2.2B and 2.3.1'
H H 'Int Tables Vol IV Tables 2.2B and 2.3.1'

loop_
_geom_angle_atom_site_label_1
_geom_angle_atom_site_label_2
_geom_angle_atom_site_label_3
_geom_angle
C1 O1a C1a 115.5(6)
C2 O1b C1b 116.4(7)
C3 O1c C1c 108.8(5)
O1a C1 C2 107.4(6)
O1a C1 H11 110.7(11)
O1a C1 H12 106.2(14)
C2 C1 H11 114.4(16)
C2 C1 H12 108.4(9)
H11 C1 H12 109.4(16)
O1b C2 C1 107.2(6)
O1b C2 C3 107.2(7)
O1b C2 H2 109.0(9)
C1 C2 C3 114.3(5)
C1 C2 H2 110.9(11)
C3 C2 H2 108.0(8)
O1c C3 C2 106.0(5)
O1c C3 H31 110.1(8)
O1c C3 H32 108.7(12)
C2 C3 H31 111.2(11)
C2 C3 H32 108.5(8)
H31 C3 H32 112.1(14)
O1a C1a O2a 121.4(8)
O1a C1a C2a 112.1(6)
O2a C1a C2a 126.3(7)
C1a C2a C3a 113.2(7)
C1a C2a H2a1 110.6(10)
C1a C2a H2a2 106.3(15)
C3a C2a H2a1 110.6(15)
C3a C2a H2a2 106.2(9)
H2a1 C2a H2a2 109.7(16)
C2a C3a C4a 112.1(6)
C2a C3a H3a1 109.8(15)
C2a C3a H3a2 107.6(9)
C4a C3a H3a1 109.6(9)
C4a C3a H3a2 107.4(14)
H3a1 C3a H3a2 110.3(15)
C3a C4a C5a 114.2(6)
C3a C4a H4a1 108.3(9)
C3a C4a H4a2 106.1(14)
C5a C4a H4a1 110.8(15)
C5a C4a H4a2 108.2(9)
H4a1 C4a H4a2 109.0(15)
C4a C5a C6a 116.2(6)
C4a C5a H5a1 109.8(15)
C4a C5a H5a2 107.8(9)
C6a C5a H5a1 108.5(9)
C6a C5a H5a2 106.8(14)
H5a1 C5a H5a2 107.3(17)
C5a C6a C7a 114.6(6)
C5a C6a H6a1 107.7(9)
C5a C6a H6a2 109.1(15)
C7a C6a H6a1 106.9(16)
C7a C6a H6a2 108.3(9)
H6a1 C6a H6a2 110.2(18)
C6a C7a C8a 113.3(6)
C6a C7a H7a1 110.2(17)
C6a C7a H7a2 105.6(9)
C8a C7a H7a1 110.3(10)
C8a C7a H7a2 106.9(14)
H7a1 C7a H7a2 110.5(19)
C7a C8a C9a 115.2(7)
C7a C8a H8a1 106.8(9)
C7a C8a H8a2 108.0(15)
C9a C8a H8a1 107.8(16)
C9a C8a H8a2 109.6(10)
H8a1 C8a H8a2 109.4(19)
C8a C9a C10a 118.1(7)
C8a C9a H9a1 108.0(16)
C8a C9a H9a2 107.6(10)
C10a C9a H9a1 108.1(9)
C10a C9a H9a2 107.5(15)
H9a1 C9a H9a2 107.2(17)
C9a C10a C11a 115.4(6)
C9a C10a H10a1 108.5(9)
C9a C10a H10a2 108.6(15)
C11a C10a H10a1 108.0(16)
C11a C10a H10a2 107.1(10)
H10a1 C10a H10a2 109.1(17)
C10a C11a C12a 115.0(6)
C10a C11a H11a1 108.6(16)
C10a C11a H11a2 108.2(9)
C12a C11a H11a1 107.7(9)
C12a C11a H11a2 108.0(14)
H11a1 C11a H11a2 109.4(19)
C11a C12a C13a 112.2(6)
C11a C12a H12a1 109.6(9)
C11a C12a H12a2 109.1(14)
C13a C12a H12a1 107.6(15)
C13a C12a H12a2 107.1(9)
H12a1 C12a H12a2 111.1(18)
C12a C13a C14a 111.7(6)
C12a C13a H13a1 107.8(15)
C12a C13a H13a2 107.2(9)
C14a C13a H13a1 109.9(9)
C14a C13a H13a2 109.1(14)
H13a1 C13a H13a2 111.2(16)
C13a C14a C15a 114.3(6)
C13a C14a H14a1 108.3(10)
C13a C14a H14a2 108.4(15)
C15a C14a H14a1 108.1(16)
C15a C14a H14a2 108.5(10)
H14a1 C14a H14a2 109.1(17)
C14a C15a H15a1 108.6(18)
C14a C15a H15a2 106.9(11)
C14a C15a H15a3 115.5(13)
H15a1 C15a H15a2 108.5(18)
H15a1 C15a H15a3 108.8(15)
H15a2 C15a H15a3 108(2)
O1b C1b O2b 120.6(8)
O1b C1b C2b 112.2(6)
O2b C1b C2b 125.5(9)
C1b C2b C3b 110.8(7)
C1b C2b H2b1 108.5(15)
C1b C2b H2b2 110.9(10)
C3b C2b H2b1 106.1(10)
C3b C2b H2b2 108.7(15)
H2b1 C2b H2b2 111.7(15)
C2b C3b C4b 114.9(6)
C2b C3b H3b1 106.0(9)
C2b C3b H3b2 106.1(15)
C4b C3b H3b1 109.8(14)
C4b C3b H3b2 110.8(9)
H3b1 C3b H3b2 109.1(15)
C3b C4b C5b 116.8(6)
C3b C4b H4b1 109.3(14)
C3b C4b H4b2 109.3(9)
C5b C4b H4b1 107.1(10)
C5b C4b H4b2 106.5(15)
H4b1 C4b H4b2 107.5(15)
C4b C5b C6b 110.2(6)
C4b C5b H5b1 106.5(9)
C4b C5b H5b2 112.1(17)
C6b C5b H5b1 105.7(14)
C6b C5b H5b2 109.9(9)
H5b1 C5b H5b2 112.2(18)
C5b C6b C7b 112.0(6)
C5b C6b H6b1 106.2(14)
C5b C6b H6b2 107.6(8)
C7b C6b H6b1 108.8(9)
C7b C6b H6b2 110.7(14)
H6b1 C6b H6b2 111.4(16)
C6b C7b C8b 116.5(6)
C6b C7b H7b1 109.6(10)
C6b C7b H7b2 107.2(12)
C8b C7b H7b1 109.1(14)
C8b C7b H7b2 106.0(10)
H7b1 C7b H7b2 108.1(12)
C7b C8b C9b 113.5(6)
C7b C8b H8b1 107.1(14)
C7b C8b H8b2 109.5(11)
C9b C8b H8b1 107.4(9)
C9b C8b H8b2 109.3(12)
H8b1 C8b H8b2 109.9(13)
C8b C9b C10b 115.7(6)
C8b C9b H9b1 108.1(9)
C8b C9b H9b2 106.9(12)
C10b C9b H9b1 109.9(14)
C10b C9b H9b2 108.2(9)
H9b1 C9b H9b2 107.7(13)
C9b C10b C11b 113.7(6)
C9b C10b H10b1 108.4(14)
C9b C10b H10b2 111.1(9)
C11b C10b H10b1 105.3(9)
C11b C10b H10b2 108.1(13)
H10b1 C10b H10b2 109.9(13)
C10b C11b C12b 112.4(6)
C10b C11b H11b1 107.8(9)
C10b C11b H11b2 106.9(14)
C12b C11b H11b1 108.9(14)
C12b C11b H11b2 108.6(8)
H11b1 C11b H11b2 112.3(16)
C11b C12b C13b 114.3(7)
C11b C12b H12b1 107.6(15)
C11b C12b H12b2 108.4(9)
C13b C12b H12b1 108.0(10)
C13b C12b H12b2 109.0(16)
H12b1 C12b H12b2 109.3(18)
C12b C13b C14b 116.2(7)
C12b C13b H13b1 108.3(10)
C12b C13b H13b2 106.9(16)
C14b C13b H13b1 109.3(15)
C14b C13b H13b2 108.2(9)
H13b1 C13b H13b2 107.7(18)
C13b C14b C15b 116.4(7)
C13b C14b H14b1 108.8(15)
C13b C14b H14b2 108.9(9)
C15b C14b H14b1 107.3(10)
C15b C14b H14b2 107.3(16)
H14b1 C14b H14b2 107.8(18)
C14b C15b H15b1 107.3(11)
C14b C15b H15b2 107.9(19)
C14b C15b H15b3 115.8(14)
H15b1 C15b H15b2 108(2)
H15b1 C15b H15b3 108(2)
H15b2 C15b H15b3 109.4(15)
O1c C1c O2c 115.1(6)
O1c C1c C2c 104.8(6)
O2c C1c C2c 124.4(8)
C1c C2c C3c 107.5(8)
C1c C2c H2c1 110.1(10)
C1c C2c H2c2 110.0(9)
C3c C2c H2c1 107.1(11)
C3c C2c H2c2 107.2(11)
H2c1 C2c H2c2 115(2)
C2c C3c C4c 110.4(6)
C2c C3c H3c1 106.6(15)
C2c C3c H3c2 106.7(9)
C4c C3c H3c1 110.1(9)
C4c C3c H3c2 110.1(14)
H3c1 C3c H3c2 112.8(15)
C3c C4c C5c 112.9(6)
C3c C4c H4c1 108.8(9)
C3c C4c H4c2 109.1(15)
C5c C4c H4c1 107.1(15)
C5c C4c H4c2 107.2(10)
H4c1 C4c H4c2 111.9(16)
C4c C5c C6c 113.2(6)
C4c C5c H5c1 109.2(16)
C4c C5c H5c2 104.9(9)
C6c C5c H5c1 111.6(10)
C6c C5c H5c2 108.2(14)
H5c1 C5c H5c2 109.5(17)
C5c C6c C7c 115.5(6)
C5c C6c H6c1 109.7(9)
C5c C6c H6c2 108.1(14)
C7c C6c H6c1 107.3(15)
C7c C6c H6c2 106.8(9)
H6c1 C6c H6c2 109.3(16)
C6c C7c C8c 111.8(6)
C6c C7c H7c1 109.4(15)
C6c C7c H7c2 107.2(9)
C8c C7c H7c1 109.7(9)
C8c C7c H7c2 107.9(14)
H7c1 C7c H7c2 110.9(16)
C7c C8c C9c 115.0(6)
C7c C8c H8c1 107.8(9)
C7c C8c H8c2 106.6(14)
C9c C8c H8c1 109.8(15)
C9c C8c H8c2 107.8(9)
H8c1 C8c H8c2 109.8(17)
C8c C9c C10c 116.7(6)
C8c C9c H9c1 108.8(16)
C8c C9c H9c2 107.2(9)
C10c C9c H9c1 108.4(9)
C10c C9c H9c2 107.9(15)
H9c1 C9c H9c2 107.5(18)
C9c C10c C11c 113.2(6)
C9c C10c H10c1 109.9(9)
C9c C10c H10c2 108.6(15)
C11c C10c H10c1 107.4(15)
C11c C10c H10c2 106.6(9)
H10c1 C10c H10c2 111.2(17)
C10c C11c C12c 116.5(6)
C10c C11c H11c1 105.9(14)
C10c C11c H11c2 105.8(10)
C12c C11c H11c1 110.0(9)
C12c C11c H11c2 109.5(14)
H11c1 C11c H11c2 108.8(14)
C11c C12c C13c 117.0(6)
C11c C12c H12c1 110.0(9)
C11c C12c H12c2 108.0(14)
C13c C12c H12c1 107.9(13)
C13c C12c H12c2 105.4(9)
H12c1 C12c H12c2 108.1(14)
C12c C13c C14c 114.0(6)
C12c C13c H13c1 107.8(14)
C12c C13c H13c2 107.4(9)
C14c C13c H13c1 108.8(8)
C14c C13c H13c2 108.9(14)
H13c1 C13c H13c2 110.0(15)
C13c C14c C15c 117.2(6)
C13c C14c H14c1 108.8(9)
C13c C14c H14c2 107.3(15)
C15c C14c H14c1 108.0(15)
C15c C14c H14c2 107.1(10)
H14c1 C14c H14c2 108.0(17)
C14c C15c H15c1 108.5(16)
C14c C15c H15c2 107.4(11)
C14c C15c H15c3 115.8(12)
H15c1 C15c H15c2 108.2(17)
H15c1 C15c H15c3 108.9(14)
H15c2 C15c H15c3 108(2)

loop_
_geom_bond_atom_site_label_1
_geom_bond_atom_site_label_2
_geom_bond_distance
O1a C1 1.455(11)
O1a C1a 1.352(8)
O2a C1a 1.190(9)
O1b C2 1.432(11)
O1b C1b 1.351(9)
O2b C1b 1.225(9)
O1c C3 1.472(9)
O1c C1c 1.378(8)
O2c C1c 1.229(10)
C1 C2 1.488(11)
C1 H11 .979(13)
C1 H12 1.042(11)
C2 C3 1.539(8)
C2 H2 1.012(11)
C3 H31 .99(2)
C3 H32 1.010(17)
C1a C2a 1.482(12)
C2a C3a 1.538(11)
C2a H2a1 .982(15)
C2a H2a2 1.036(14)
C3a C4a 1.539(12)
C3a H3a1 .986(15)
C3a H3a2 1.013(14)
C4a C5a 1.492(11)
C4a H4a1 1.001(15)
C4a H4a2 1.031(14)
C5a C6a 1.517(11)
C5a H5a1 1.006(14)
C5a H5a2 1.025(14)
C6a C7a 1.528(12)
C6a H6a1 1.008(13)
C6a H6a2 .999(12)
C7a C8a 1.512(11)
C7a H7a1 .975(11)
C7a H7a2 1.021(13)
C8a C9a 1.507(12)
C8a H8a1 1.013(12)
C8a H8a2 1.004(12)
C9a C10a 1.507(11)
C9a H9a1 1.018(12)
C9a H9a2 1.022(12)
C10a C11a 1.514(12)
C10a H10a1 1.005(14)
C10a H10a2 1.013(12)
C11a C12a 1.520(10)
C11a H11a1 1.009(12)
C11a H11a2 1.008(12)
C12a C13a 1.538(11)
C12a H12a1 .993(14)
C12a H12a2 1.001(13)
C13a C14a 1.513(12)
C13a H13a1 .994(15)
C13a H13a2 1.005(13)
C14a C15a 1.512(13)
C14a H14a1 1.008(13)
C14a H14a2 1.008(12)
C15a H15a1 1.004(16)
C15a H15a2 1.019(13)
C15a H15a3 1.00(2)
C1b C2b 1.465(13)
C2b C3b 1.543(12)
C2b H2b1 1.012(14)
C2b H2b2 .986(15)
C3b C4b 1.490(12)
C3b H3b1 1.017(13)
C3b H3b2 1.006(15)
C4b C5b 1.523(12)
C4b H4b1 1.025(13)
C4b H4b2 1.026(14)
C5b C6b 1.546(11)
C5b H5b1 1.017(13)
C5b H5b2 .962(12)
C6b C7b 1.506(10)
C6b H6b1 1.010(14)
C6b H6b2 .991(15)
C7b C8b 1.511(13)
C7b H7b1 .999(15)
C7b H7b2 1.030(15)
C8b C9b 1.511(9)
C8b H8b1 1.016(15)
C8b H8b2 .994(16)
C9b C10b 1.492(12)
C9b H9b1 1.009(16)
C9b H9b2 1.025(18)
C10b C11b 1.544(10)
C10b H10b1 1.022(15)
C10b H10b2 .987(17)
C11b C12b 1.509(11)
C11b H11b1 .994(15)
C11b H11b2 .996(17)
C12b C13b 1.512(12)
C12b H12b1 1.015(12)
C12b H12b2 1.000(11)
C13b C14b 1.493(11)
C13b H13b1 1.008(12)
C13b H13b2 1.027(12)
C14b C15b 1.521(12)
C14b H14b1 1.017(12)
C14b H14b2 1.014(13)
C15b H15b1 1.022(14)
C15b H15b2 1.010(17)
C15b H15b3 .99(2)
C1c C2c 1.537(10)
C2c C3c 1.564(11)
C2c H2c1 .985(10)
C2c H2c2 .981(16)
C3c C4c 1.499(11)
C3c H3c1 .994(15)
C3c H3c2 .992(13)
C4c C5c 1.553(12)
C4c H4c1 .998(14)
C4c H4c2 1.001(13)
C5c C6c 1.494(11)
C5c H5c1 .980(13)
C5c H5c2 1.028(12)
C6c C7c 1.519(11)
C6c H6c1 1.007(15)
C6c H6c2 1.020(13)
C7c C8c 1.517(11)
C7c H7c1 .987(14)
C7c H7c2 1.005(13)
C8c C9c 1.512(12)
C8c H8c1 1.000(14)
C8c H8c2 1.018(13)
C9c C10c 1.494(11)
C9c H9c1 1.012(14)
C9c H9c2 1.020(13)
C10c C11c 1.531(11)
C10c H10c1 .994(15)
C10c H10c2 1.008(13)
C11c C12c 1.484(12)
C11c H11c1 1.007(16)
C11c H11c2 1.013(14)
C12c C13c 1.541(10)
C12c H12c1 .997(17)
C12c H12c2 1.028(15)
C13c C14c 1.503(11)
C13c H13c1 .999(16)
C13c H13c2 1.004(15)
C14c C15c 1.510(12)
C14c H14c1 1.008(14)
C14c H14c2 1.024(14)
C15c H15c1 1.008(18)
C15c H15c2 1.028(16)
C15c H15c3 1.00(2)

loop_
_cod_related_entry_id
_cod_related_entry_database
_cod_related_entry_code
1 ChemSpider 3496974
